data_4114846
loop_
_publ_author_name
'Juan C. Noveron'
'Myoung Soo Lah'
'Rico E. Del Sesto'
'Atta M. Arif'
'Joel S. Miller'
'Peter J. Stang'

_publ_section_title
;
 Engineering the Structure and Magnetic Properties of Crystalline Solids
 via the Metal-Directed Self-Assembly of a Versatile Molecular Building
 Unit
;
_journal_name_full 'Journal of the American Chemical Society'
_journal_page_first 6613
_journal_page_last 6625
_journal_paper_doi 10.1021/ja0200241
_journal_volume 124
_journal_year 2002
_chemical_formula_sum 'C26 H28 N6 Ni O10'
_chemical_formula_weight 643.25
_chemical_name_systematic
;
 ?
;
_space_group_IT_number 14
_symmetry_cell_setting monoclinic
_symmetry_space_group_name_Hall '-P 2ybc'
_symmetry_space_group_name_H-M 'P 1 21/c 1'
_atom_sites_solution_hydrogens geom
_atom_sites_solution_primary direct
_atom_sites_solution_secondary difmap
_audit_creation_method SHELXL-97
_cell_angle_alpha 90.00
_cell_angle_beta 97.618(2)
_cell_angle_gamma 90.00
_cell_formula_units_Z 2
_cell_length_a 7.4380(2)
_cell_length_b 12.6144(5)
_cell_length_c 14.7117(5)
_cell_measurement_reflns_used 12836
_cell_measurement_temperature 200(1)
_cell_measurement_theta_max 27.50
_cell_measurement_theta_min 1.02
_cell_volume 1368.16(8)
_computing_cell_refinement DENZO-SMN
_computing_data_collection 'Nonius COLLECT'
_computing_data_reduction DENZO-SMN
_computing_molecular_graphics 'WinGX, Ortep3'
_computing_structure_refinement 'SHELXL-97 (Sheldrick, 1997)'
_computing_structure_solution SIR97
_diffrn_ambient_temperature 200(1)
_diffrn_measured_fraction_theta_full 0.992
_diffrn_measured_fraction_theta_max 0.992
_diffrn_measurement_device_type 'Nonius KappaCCD Diffractometer'
_diffrn_measurement_method 'Phi plus Omega scan'
_diffrn_radiation_monochromator graphite
_diffrn_radiation_source 'fine-focus sealed tube'
_diffrn_radiation_type MoK\a
_diffrn_radiation_wavelength 0.71073
_diffrn_reflns_av_R_equivalents 0.0280
_diffrn_reflns_av_sigmaI/netI 0.0469
_diffrn_reflns_limit_h_max 9
_diffrn_reflns_limit_h_min -9
_diffrn_reflns_limit_k_max 14
_diffrn_reflns_limit_k_min -16
_diffrn_reflns_limit_l_max 19
_diffrn_reflns_limit_l_min -19
_diffrn_reflns_number 5081
_diffrn_reflns_theta_full 27.49
_diffrn_reflns_theta_max 27.49
_diffrn_reflns_theta_min 3.52
_diffrn_standards_decay_% <2.0
_exptl_absorpt_coefficient_mu 0.779
_exptl_absorpt_correction_T_max 0.9262
_exptl_absorpt_correction_T_min 0.8598
_exptl_absorpt_correction_type multi-scan
_exptl_absorpt_process_details 'DENZO-SMN (Otwinowski & MInor, 1997)'
_exptl_crystal_colour green
_exptl_crystal_density_diffrn 1.561
_exptl_crystal_description prism
_exptl_crystal_F_000 668
_exptl_crystal_size_max 0.20
_exptl_crystal_size_mid 0.13
_exptl_crystal_size_min 0.10
_refine_diff_density_max 0.239
_refine_diff_density_min -0.402
_refine_diff_density_rms 0.064
_refine_ls_extinction_method none
_refine_ls_goodness_of_fit_ref 1.031
_refine_ls_hydrogen_treatment mixed
_refine_ls_matrix_type full
_refine_ls_number_parameters 252
_refine_ls_number_reflns 3122
_refine_ls_number_restraints 0
_refine_ls_restrained_S_all 1.031
_refine_ls_R_factor_all 0.0571
_refine_ls_R_factor_gt 0.0362
_refine_ls_shift/su_max 0.000
_refine_ls_shift/su_mean 0.000
_refine_ls_structure_factor_coef Fsqd
_refine_ls_weighting_details 'calc w=1/[\s^2^(Fo^2^)+(0.0361P)^2^+0.4700P] where P=(Fo^2^+2Fc^2^)/3'
_refine_ls_weighting_scheme calc
_refine_ls_wR_factor_gt 0.0778
_refine_ls_wR_factor_ref 0.0865
_reflns_number_gt 2373
_reflns_number_total 3122
_reflns_threshold_expression >2sigma(I)
_cod_data_source_file ja0200241_08.cif
_cod_data_source_block Ni_complex8
_cod_original_cell_volume 1368.15(8)
_cod_original_sg_symbol_H-M 'P 21/c'
_cod_database_code 4114846

loop_
_symmetry_equiv_pos_as_xyz
'x, y, z'
'-x, y+1/2, -z+1/2'
'-x, -y, -z'
'x, -y-1/2, z-1/2'

loop_
_atom_site_label
_atom_site_type_symbol
_atom_site_fract_x
_atom_site_fract_y
_atom_site_fract_z
_atom_site_U_iso_or_equiv
_atom_site_adp_type
_atom_site_occupancy
_atom_site_symmetry_multiplicity
_atom_site_calc_flag
_atom_site_refinement_flags
Ni1 Ni 1.0000 0.0000 0.0000 0.02045(12) Uani 1 2 d S
O1 O 0.7961(2) -0.15036(11) 0.44143(10) 0.0359(4) Uani 1 1 d .
O2 O 1.17678(19) 0.12514(12) 0.04059(10) 0.0280(3) Uani 1 1 d .
O3 O 0.77586(18) 0.09161(10) -0.05247(9) 0.0285(3) Uani 1 1 d .
O4 O 0.8917(2) 0.25079(11) -0.04384(11) 0.0376(4) Uani 1 1 d .
O5 O 0.6239(2) 0.22405(13) -0.11589(11) 0.0420(4) Uani 1 1 d .
N1 N 0.9108(2) 0.00488(12) 0.12747(11) 0.0227(3) Uani 1 1 d .
N2 N 0.7922(2) 0.02200(14) 0.39835(11) 0.0263(4) Uani 1 1 d .
N3 N 0.7637(2) 0.18938(13) -0.07095(11) 0.0264(4) Uani 1 1 d .
C1 C 0.9028(3) -0.08291(17) 0.17812(14) 0.0287(4) Uani 1 1 d .
C2 C 0.8629(3) -0.08446(16) 0.26699(14) 0.0281(4) Uani 1 1 d .
C3 C 0.8281(2) 0.01103(15) 0.30856(13) 0.0227(4) Uani 1 1 d .
C4 C 0.8299(3) 0.10261(17) 0.25487(14) 0.0290(5) Uani 1 1 d .
C5 C 0.8716(3) 0.09627(16) 0.16737(14) 0.0269(4) Uani 1 1 d .
C6 C 0.7757(2) -0.05727(16) 0.46050(13) 0.0240(4) Uani 1 1 d .
C7 C 0.7300(2) -0.02450(16) 0.55239(13) 0.0245(4) Uani 1 1 d .
C8 C 0.7289(3) -0.1041(2) 0.61787(15) 0.0377(5) Uani 1 1 d .
C9 C 0.6850(3) -0.0815(2) 0.70426(16) 0.0428(6) Uani 1 1 d .
C10 C 0.6419(3) 0.0200(2) 0.72648(15) 0.0376(6) Uani 1 1 d .
C11 C 0.6403(3) 0.1000(2) 0.66189(16) 0.0391(5) Uani 1 1 d .
C12 C 0.6836(3) 0.07743(18) 0.57494(15) 0.0339(5) Uani 1 1 d .
C13 C 1.3686(3) 0.1265(2) 0.03804(19) 0.0370(5) Uani 1 1 d .
H2N H 0.780(3) 0.082(2) 0.4135(15) 0.031(6) Uiso 1 1 d .
H2O H 1.141(4) 0.179(2) 0.0305(19) 0.051(9) Uiso 1 1 d .
H1 H 0.932(3) -0.1484(18) 0.1509(15) 0.033(6) Uiso 1 1 d .
H2 H 0.861(3) -0.1498(17) 0.2991(15) 0.031(6) Uiso 1 1 d .
H4 H 0.801(3) 0.1652(18) 0.2782(14) 0.031(6) Uiso 1 1 d .
H5 H 0.878(3) 0.1589(17) 0.1342(14) 0.025(5) Uiso 1 1 d .
H8 H 0.753(3) -0.170(2) 0.6030(17) 0.050(8) Uiso 1 1 d .
H9 H 0.684(4) -0.135(2) 0.7467(19) 0.059(8) Uiso 1 1 d .
H10 H 0.614(3) 0.0370(19) 0.7842(17) 0.038(6) Uiso 1 1 d .
H11 H 0.605(3) 0.169(2) 0.6754(17) 0.048(7) Uiso 1 1 d .
H12 H 0.682(3) 0.1330(18) 0.5298(16) 0.040(6) Uiso 1 1 d .
H13A H 1.422(4) 0.188(3) 0.060(2) 0.077(10) Uiso 1 1 d .
H13B H 1.424(4) 0.066(3) 0.072(2) 0.067(9) Uiso 1 1 d .
H13C H 1.397(4) 0.116(2) -0.021(2) 0.077(10) Uiso 1 1 d .

loop_
_atom_site_aniso_label
_atom_site_aniso_U_11
_atom_site_aniso_U_22
_atom_site_aniso_U_33
_atom_site_aniso_U_23
_atom_site_aniso_U_13
_atom_site_aniso_U_12
Ni1 0.02736(19) 0.01781(19) 0.01735(18) -0.00066(14) 0.00729(13) 0.00068(13)
O1 0.0570(10) 0.0232(8) 0.0299(8) 0.0042(6) 0.0143(7) 0.0056(7)
O2 0.0323(8) 0.0200(8) 0.0327(8) -0.0018(7) 0.0082(6) -0.0007(6)
O3 0.0354(8) 0.0193(7) 0.0314(8) 0.0041(6) 0.0063(6) 0.0044(6)
O4 0.0433(9) 0.0201(8) 0.0497(10) -0.0010(7) 0.0066(7) -0.0013(6)
O5 0.0368(8) 0.0402(10) 0.0493(10) 0.0183(8) 0.0069(7) 0.0123(7)
N1 0.0279(8) 0.0204(8) 0.0208(8) -0.0006(7) 0.0073(6) 0.0006(7)
N2 0.0403(10) 0.0197(10) 0.0203(9) -0.0013(7) 0.0099(7) 0.0005(7)
N3 0.0367(9) 0.0214(9) 0.0239(9) 0.0039(7) 0.0143(7) 0.0059(7)
C1 0.0399(11) 0.0218(11) 0.0268(11) -0.0009(9) 0.0134(9) 0.0026(9)
C2 0.0404(12) 0.0202(11) 0.0258(10) 0.0025(9) 0.0123(9) 0.0007(8)
C3 0.0258(9) 0.0235(10) 0.0195(9) -0.0009(8) 0.0059(7) -0.0013(8)
C4 0.0446(12) 0.0213(11) 0.0227(10) -0.0015(9) 0.0102(9) 0.0031(9)
C5 0.0393(11) 0.0209(10) 0.0218(10) 0.0017(9) 0.0087(8) 0.0027(8)
C6 0.0255(10) 0.0256(11) 0.0214(10) 0.0054(8) 0.0045(7) -0.0003(8)
C7 0.0225(9) 0.0306(11) 0.0203(9) 0.0017(8) 0.0024(7) -0.0029(7)
C8 0.0508(14) 0.0355(13) 0.0288(12) 0.0067(10) 0.0122(10) 0.0053(10)
C9 0.0524(14) 0.0502(16) 0.0275(12) 0.0135(12) 0.0111(10) 0.0044(12)
C10 0.0360(12) 0.0582(17) 0.0194(10) -0.0051(11) 0.0066(9) -0.0082(10)
C11 0.0482(13) 0.0395(14) 0.0313(12) -0.0094(11) 0.0121(10) -0.0055(11)
C12 0.0458(12) 0.0319(12) 0.0256(11) 0.0003(10) 0.0107(9) -0.0053(10)
C13 0.0309(11) 0.0322(13) 0.0499(15) 0.0012(12) 0.0125(11) -0.0052(10)

loop_
_atom_type_symbol
_atom_type_description
_atom_type_scat_dispersion_real
_atom_type_scat_dispersion_imag
_atom_type_scat_source
C C 0.0033 0.0016 'International Tables Vol C Tables 4.2.6.8 and 6.1.1.4'
H H 0.0000 0.0000 'International Tables Vol C Tables 4.2.6.8 and 6.1.1.4'
N N 0.0061 0.0033 'International Tables Vol C Tables 4.2.6.8 and 6.1.1.4'
O O 0.0106 0.0060 'International Tables Vol C Tables 4.2.6.8 and 6.1.1.4'
Ni Ni 0.3393 1.1124 'International Tables Vol C Tables 4.2.6.8 and 6.1.1.4'

loop_
_geom_angle_atom_site_label_1
_geom_angle_atom_site_label_2
_geom_angle_atom_site_label_3
_geom_angle
_geom_angle_site_symmetry_1
_geom_angle_site_symmetry_3
N1 Ni1 N1 180.00(8) 3_755 .
N1 Ni1 O2 89.07(6) 3_755 3_755
N1 Ni1 O2 90.93(6) . 3_755
N1 Ni1 O2 90.93(6) 3_755 .
N1 Ni1 O2 89.07(6) . .
O2 Ni1 O2 180.00(5) 3_755 .
N1 Ni1 O3 91.01(6) 3_755 .
N1 Ni1 O3 88.99(6) . .
O2 Ni1 O3 82.61(6) 3_755 .
O2 Ni1 O3 97.39(6) . .
N1 Ni1 O3 88.99(6) 3_755 3_755
N1 Ni1 O3 91.01(6) . 3_755
O2 Ni1 O3 97.39(6) 3_755 3_755
O2 Ni1 O3 82.61(6) . 3_755
O3 Ni1 O3 180.00(9) . 3_755
C13 O2 Ni1 126.34(14) . .
C13 O2 H2O 109(2) . .
Ni1 O2 H2O 116(2) . .
N3 O3 Ni1 130.54(12) . .
C1 N1 C5 115.96(16) . .
C1 N1 Ni1 121.47(12) . .
C5 N1 Ni1 122.37(13) . .
C6 N2 C3 127.37(18) . .
C6 N2 H2N 118.9(16) . .
C3 N2 H2N 113.7(16) . .
O5 N3 O4 120.15(17) . .
O5 N3 O3 119.46(17) . .
O4 N3 O3 120.39(16) . .
N1 C1 C2 124.75(19) . .
N1 C1 H1 116.8(13) . .
C2 C1 H1 118.4(13) . .
C1 C2 C3 118.74(19) . .
C1 C2 H2 120.2(13) . .
C3 C2 H2 121.1(13) . .
N2 C3 C2 125.11(17) . .
N2 C3 C4 118.14(17) . .
C2 C3 C4 116.76(17) . .
C5 C4 C3 120.23(19) . .
C5 C4 H4 120.5(14) . .
C3 C4 H4 119.3(14) . .
N1 C5 C4 123.49(19) . .
N1 C5 H5 117.9(12) . .
C4 C5 H5 118.5(12) . .
O1 C6 N2 121.53(18) . .
O1 C6 C7 121.57(17) . .
N2 C6 C7 116.90(17) . .
C12 C7 C8 118.70(19) . .
C12 C7 C6 124.59(18) . .
C8 C7 C6 116.67(18) . .
C9 C8 C7 120.7(2) . .
C9 C8 H8 120.1(16) . .
C7 C8 H8 119.2(16) . .
C10 C9 C8 120.2(2) . .
C10 C9 H9 120.3(17) . .
C8 C9 H9 119.5(17) . .
C9 C10 C11 119.9(2) . .
C9 C10 H10 121.6(15) . .
C11 C10 H10 118.6(15) . .
C10 C11 C12 120.1(2) . .
C10 C11 H11 120.5(16) . .
C12 C11 H11 119.4(16) . .
C7 C12 C11 120.4(2) . .
C7 C12 H12 119.4(14) . .
C11 C12 H12 120.2(14) . .
O2 C13 H13A 112.8(18) . .
O2 C13 H13B 109.1(16) . .
H13A C13 H13B 110(2) . .
O2 C13 H13C 112.0(19) . .
H13A C13 H13C 109(2) . .
H13B C13 H13C 104(2) . .

loop_
_geom_bond_atom_site_label_1
_geom_bond_atom_site_label_2
_geom_bond_distance
_geom_bond_site_symmetry_2
Ni1 N1 2.0713(15) 3_755
Ni1 N1 2.0713(15) .
Ni1 O2 2.0903(14) 3_755
Ni1 O2 2.0903(14) .
Ni1 O3 2.0903(13) .
Ni1 O3 2.0903(13) 3_755
O1 C6 1.222(2) .
O2 C13 1.432(3) .
O2 H2O 0.73(3) .
O3 N3 1.264(2) .
O4 N3 1.251(2) .
O5 N3 1.236(2) .
N1 C1 1.340(2) .
N1 C5 1.343(2) .
N2 C6 1.371(3) .
N2 C3 1.389(2) .
N2 H2N 0.80(2) .
C1 C2 1.379(3) .
C1 H1 0.96(2) .
C2 C3 1.391(3) .
C2 H2 0.95(2) .
C3 C4 1.400(3) .
C4 C5 1.366(3) .
C4 H4 0.90(2) .
C5 H5 0.93(2) .
C6 C7 1.495(3) .
C7 C12 1.383(3) .
C7 C8 1.393(3) .
C8 C9 1.383(3) .
C8 H8 0.89(3) .
C9 C10 1.370(3) .
C9 H9 0.92(3) .
C10 C11 1.384(3) .
C10 H10 0.93(2) .
C11 C12 1.389(3) .
C11 H11 0.94(3) .
C12 H12 0.96(2) .
C13 H13A 0.92(3) .
C13 H13B 0.98(3) .
C13 H13C 0.93(3) .
